data_8106884
loop_
_publ_author_name
'Wang, Peizhi'
'Zeng, Huahui'
'Wu, Xiangxiang'

_publ_section_title
;
 Crystal structure of tetramethylammonium sulfanilate, C10H18N2O3S
;
_journal_issue 2
_journal_name_full 'Zeitschrift f\"ur Kristallographie - New Crystal Structures'
_journal_page_first 393
_journal_page_last 394
_journal_paper_doi 10.1515/ncrs-2014-9139
_journal_volume 231
_journal_year 2016
_chemical_formula_moiety 'C6 H6 N O3 S, C4 H12 N'
_chemical_formula_sum 'C10 H18 N2 O3 S'
_chemical_formula_weight 246.32
_space_group_IT_number 33
_space_group_name_Hall 'P 2c -2n'
_space_group_name_H-M_alt 'P n a 21'
_symmetry_cell_setting orthorhombic
_symmetry_space_group_name_Hall 'P 2c -2n'
_symmetry_space_group_name_H-M 'P n a 21'
_atom_sites_solution_hydrogens geom
_atom_sites_solution_primary direct
_atom_sites_solution_secondary difmap
_cell_angle_alpha 90.00
_cell_angle_beta 90.00
_cell_angle_gamma 90.00
_cell_formula_units_Z 4
_cell_length_a 12.5603(19)
_cell_length_b 11.5744(17)
_cell_length_c 8.9054(11)
_cell_measurement_reflns_used 1192
_cell_measurement_temperature 296(2)
_cell_measurement_theta_max 23.43
_cell_measurement_theta_min 2.39
_cell_volume 1294.6(3)
_computing_cell_refinement 'Bruker SMART'
_computing_data_collection 'Bruker SMART'
_computing_data_reduction 'Bruker SAINT'
_computing_molecular_graphics 'Bruker SHELXTL'
_computing_publication_material 'Bruker SHELXTL'
_computing_structure_refinement 'Bruker SHELXTL'
_computing_structure_solution 'Bruker SHELXTL'
_diffrn_ambient_temperature 296(2)
_diffrn_measured_fraction_theta_full 0.994
_diffrn_measured_fraction_theta_max 0.994
_diffrn_measurement_device_type 'CCD area detector'
_diffrn_measurement_method 'phi and omega scans'
_diffrn_radiation_monochromator graphite
_diffrn_radiation_source 'fine-focus sealed tube'
_diffrn_radiation_type MoK\a
_diffrn_radiation_wavelength 0.71073
_diffrn_reflns_av_R_equivalents 0.0273
_diffrn_reflns_av_sigmaI/netI 0.0350
_diffrn_reflns_limit_h_max 8
_diffrn_reflns_limit_h_min -16
_diffrn_reflns_limit_k_max 12
_diffrn_reflns_limit_k_min -14
_diffrn_reflns_limit_l_max 11
_diffrn_reflns_limit_l_min -11
_diffrn_reflns_number 4350
_diffrn_reflns_theta_full 27.32
_diffrn_reflns_theta_max 27.32
_diffrn_reflns_theta_min 2.39
_exptl_absorpt_coefficient_mu 0.246
_exptl_absorpt_correction_T_max 0.9806
_exptl_absorpt_correction_T_min 0.9168
_exptl_absorpt_correction_type multi-scan
_exptl_absorpt_process_details sadabs
_exptl_crystal_colour colourless
_exptl_crystal_density_diffrn 1.264
_exptl_crystal_density_method 'not measured'
_exptl_crystal_description prism
_exptl_crystal_F_000 528
_exptl_crystal_size_max 0.36
_exptl_crystal_size_mid 0.08
_exptl_crystal_size_min 0.08
_refine_diff_density_max 0.177
_refine_diff_density_min -0.161
_refine_diff_density_rms 0.036
_refine_ls_abs_structure_details 'Flack H D (1983), Acta Cryst. A39, 876-881'
_refine_ls_abs_structure_Flack 0.00(11)
_refine_ls_extinction_method none
_refine_ls_goodness_of_fit_ref 1.025
_refine_ls_hydrogen_treatment mixed
_refine_ls_matrix_type full
_refine_ls_number_parameters 151
_refine_ls_number_reflns 2298
_refine_ls_number_restraints 3
_refine_ls_restrained_S_all 1.025
_refine_ls_R_factor_all 0.0620
_refine_ls_R_factor_gt 0.0406
_refine_ls_shift/su_max 0.019
_refine_ls_shift/su_mean 0.003
_refine_ls_structure_factor_coef Fsqd
_refine_ls_weighting_details 'calc w=1/[\s^2^(Fo^2^)+(0.0629P)^2^+0.0081P] where P=(Fo^2^+2Fc^2^)/3'
_refine_ls_weighting_scheme calc
_refine_ls_wR_factor_gt 0.1007
_refine_ls_wR_factor_ref 0.1122
_reflns_number_gt 1725
_reflns_number_total 2298
_reflns_threshold_expression >2sigma(I)
_cod_data_source_file suppl_ncrs-2014-9139_suppl.cif
_cod_data_source_block 1
_cod_original_sg_symbol_H-M 'Pna2(1) '
_cod_database_code 8106884
_publcif_info_exptl_table_max_cols 4
_publcif_info_exptl_table_use_headnotes n

loop_
_symmetry_equiv_pos_as_xyz
'x, y, z'
'-x, -y, z+1/2'
'x+1/2, -y+1/2, z'
'-x+1/2, y+1/2, z+1/2'

loop_
_atom_site_label
_atom_site_type_symbol
_atom_site_fract_x
_atom_site_fract_y
_atom_site_fract_z
_atom_site_U_iso_or_equiv
_atom_site_adp_type
_atom_site_occupancy
_atom_site_symmetry_multiplicity
_atom_site_calc_flag
_atom_site_refinement_flags
_atom_site_disorder_assembly
_atom_site_disorder_group
S1 S 0.27535(5) 1.01654(6) 0.05299(11) 0.0543(2) Uani 1 1 d . . .
N1 N -0.1585(2) 0.8263(2) -0.0339(3) 0.0626(7) Uani 1 1 d D . .
H1A H -0.174(3) 0.7535(15) 0.003(4) 0.094 Uiso 1 1 d D . .
H1B H -0.192(3) 0.852(3) -0.119(3) 0.094 Uiso 1 1 d D . .
C1 C 0.1499(2) 0.9542(2) 0.0180(3) 0.0479(7) Uani 1 1 d . . .
O1 O 0.2973(2) 1.0949(3) -0.0684(4) 0.0967(10) Uani 1 1 d . . .
C2 C 0.1167(2) 0.8594(2) 0.0986(3) 0.0484(7) Uani 1 1 d . . .
H2A H 0.1630 0.8245 0.1663 0.058 Uiso 1 1 calc R . .
O2 O 0.2673(2) 1.0759(3) 0.1933(3) 0.0880(10) Uani 1 1 d . . .
N2 N 0.6261(2) 0.1023(2) 0.0690(3) 0.0592(6) Uani 1 1 d . . .
C3 C 0.0157(2) 0.8157(2) 0.0802(3) 0.0473(6) Uani 1 1 d . . .
H3A H -0.0055 0.7518 0.1359 0.057 Uiso 1 1 calc R . .
O3 O 0.34943(16) 0.92271(19) 0.0583(4) 0.0867(7) Uani 1 1 d . . .
C4 C -0.0553(2) 0.8657(2) -0.0205(3) 0.0481(7) Uani 1 1 d . . .
C5 C -0.0200(2) 0.9590(3) -0.1040(4) 0.0591(8) Uani 1 1 d . . .
H5A H -0.0653 0.9926 -0.1741 0.071 Uiso 1 1 calc R . .
C6 C 0.0808(2) 1.0029(3) -0.0852(4) 0.0554(7) Uani 1 1 d . . .
H6A H 0.1027 1.0659 -0.1423 0.067 Uiso 1 1 calc R . .
C7 C 0.5616(4) 0.1617(5) 0.1829(5) 0.1184(19) Uani 1 1 d . . .
H7A H 0.5754 0.2433 0.1786 0.178 Uiso 1 1 calc R . .
H7B H 0.5798 0.1331 0.2807 0.178 Uiso 1 1 calc R . .
H7C H 0.4875 0.1478 0.1638 0.178 Uiso 1 1 calc R . .
C8 C 0.7404(3) 0.1244(4) 0.0996(8) 0.112(2) Uani 1 1 d . . .
H8A H 0.7538 0.2061 0.0963 0.168 Uiso 1 1 calc R . .
H8B H 0.7830 0.0864 0.0250 0.168 Uiso 1 1 calc R . .
H8C H 0.7584 0.0952 0.1972 0.168 Uiso 1 1 calc R . .
C9 C 0.6056(3) -0.0218(3) 0.0742(8) 0.1026(16) Uani 1 1 d . . .
H9A H 0.5314 -0.0359 0.0562 0.154 Uiso 1 1 calc R . .
H9B H 0.6248 -0.0512 0.1713 0.154 Uiso 1 1 calc R . .
H9C H 0.6473 -0.0598 -0.0015 0.154 Uiso 1 1 calc R . .
C10 C 0.5958(6) 0.1451(5) -0.0786(5) 0.141(2) Uani 1 1 d . . .
H10A H 0.6085 0.2268 -0.0835 0.211 Uiso 1 1 calc R . .
H10B H 0.5216 0.1300 -0.0955 0.211 Uiso 1 1 calc R . .
H10C H 0.6373 0.1067 -0.1541 0.211 Uiso 1 1 calc R . .

loop_
_atom_site_aniso_label
_atom_site_aniso_U_11
_atom_site_aniso_U_22
_atom_site_aniso_U_33
_atom_site_aniso_U_23
_atom_site_aniso_U_13
_atom_site_aniso_U_12
S1 0.0479(3) 0.0543(4) 0.0606(4) -0.0131(5) 0.0022(4) -0.0008(3)
N1 0.0509(15) 0.0615(16) 0.0753(18) 0.0005(16) -0.0039(12) -0.0037(14)
C1 0.0501(15) 0.0434(14) 0.0502(17) -0.0065(13) 0.0020(12) 0.0055(12)
O1 0.0833(19) 0.108(2) 0.099(2) 0.0272(19) -0.0012(16) -0.0368(18)
C2 0.0537(15) 0.0437(15) 0.0479(17) -0.0036(13) -0.0041(12) 0.0060(13)
O2 0.0674(16) 0.106(2) 0.0900(19) -0.0576(19) 0.0093(12) -0.0194(14)
N2 0.0707(14) 0.0531(13) 0.0538(13) 0.0005(14) -0.0012(15) -0.0022(11)
C3 0.0573(14) 0.0388(13) 0.0458(15) 0.0009(13) 0.0009(13) 0.0026(12)
O3 0.0531(11) 0.0717(13) 0.135(2) -0.031(2) -0.0133(16) 0.0122(10)
C4 0.0490(16) 0.0427(15) 0.0526(15) -0.0065(14) 0.0001(13) 0.0032(13)
C5 0.0595(18) 0.0544(18) 0.0635(18) 0.0112(16) -0.0155(16) 0.0025(16)
C6 0.0597(17) 0.0476(17) 0.0590(17) 0.0120(14) -0.0026(15) -0.0002(15)
C7 0.096(3) 0.162(5) 0.098(3) -0.066(4) 0.002(3) 0.003(3)
C8 0.074(3) 0.083(3) 0.179(6) 0.007(4) 0.007(3) -0.016(2)
C9 0.069(2) 0.062(2) 0.176(5) 0.016(4) 0.011(3) -0.0099(17)
C10 0.223(6) 0.132(5) 0.068(3) 0.027(3) -0.034(4) -0.041(5)

loop_
_atom_type_symbol
_atom_type_description
_atom_type_scat_dispersion_real
_atom_type_scat_dispersion_imag
_atom_type_scat_source
C C 0.0033 0.0016 'International Tables Vol C Tables 4.2.6.8 and 6.1.1.4'
H H 0.0000 0.0000 'International Tables Vol C Tables 4.2.6.8 and 6.1.1.4'
N N 0.0061 0.0033 'International Tables Vol C Tables 4.2.6.8 and 6.1.1.4'
O O 0.0106 0.0060 'International Tables Vol C Tables 4.2.6.8 and 6.1.1.4'
S S 0.1246 0.1234 'International Tables Vol C Tables 4.2.6.8 and 6.1.1.4'

loop_
_geom_angle_atom_site_label_1
_geom_angle_atom_site_label_2
_geom_angle_atom_site_label_3
_geom_angle
_geom_angle_site_symmetry_1
_geom_angle_site_symmetry_3
O2 S1 O3 112.5(2) . .
O2 S1 O1 111.57(18) . .
O3 S1 O1 112.2(2) . .
O2 S1 C1 106.78(14) . .
O3 S1 C1 106.06(13) . .
O1 S1 C1 107.28(14) . .
C4 N1 H1A 118(2) . .
C4 N1 H1B 113(3) . .
H1A N1 H1B 120(4) . .
C2 C1 C6 118.7(3) . .
C2 C1 S1 120.4(2) . .
C6 C1 S1 120.8(2) . .
C1 C2 C3 120.7(2) . .
C1 C2 H2A 119.7 . .
C3 C2 H2A 119.7 . .
C10 N2 C9 108.5(4) . .
C10 N2 C7 108.7(4) . .
C9 N2 C7 110.0(4) . .
C10 N2 C8 111.1(4) . .
C9 N2 C8 109.5(3) . .
C7 N2 C8 109.0(3) . .
C2 C3 C4 121.0(2) . .
C2 C3 H3A 119.5 . .
C4 C3 H3A 119.5 . .
N1 C4 C5 120.8(3) . .
N1 C4 C3 121.4(3) . .
C5 C4 C3 117.8(3) . .
C6 C5 C4 121.2(3) . .
C6 C5 H5A 119.4 . .
C4 C5 H5A 119.4 . .
C5 C6 C1 120.5(3) . .
C5 C6 H6A 119.7 . .
C1 C6 H6A 119.7 . .
N2 C7 H7A 109.5 . .
N2 C7 H7B 109.5 . .
H7A C7 H7B 109.5 . .
N2 C7 H7C 109.5 . .
H7A C7 H7C 109.5 . .
H7B C7 H7C 109.5 . .
N2 C8 H8A 109.5 . .
N2 C8 H8B 109.5 . .
H8A C8 H8B 109.5 . .
N2 C8 H8C 109.5 . .
H8A C8 H8C 109.5 . .
H8B C8 H8C 109.5 . .
N2 C9 H9A 109.5 . .
N2 C9 H9B 109.5 . .
H9A C9 H9B 109.5 . .
N2 C9 H9C 109.5 . .
H9A C9 H9C 109.5 . .
H9B C9 H9C 109.5 . .
N2 C10 H10A 109.5 . .
N2 C10 H10B 109.5 . .
H10A C10 H10B 109.5 . .
N2 C10 H10C 109.5 . .
H10A C10 H10C 109.5 . .
H10B C10 H10C 109.5 . .

loop_
_geom_bond_atom_site_label_1
_geom_bond_atom_site_label_2
_geom_bond_distance
_geom_bond_site_symmetry_2
S1 O2 1.430(3) .
S1 O3 1.431(2) .
S1 O1 1.438(3) .
S1 C1 1.760(3) .
N1 C4 1.380(4) .
N1 H1A 0.926(10) .
N1 H1B 0.917(10) .
C1 C2 1.376(4) .
C1 C6 1.385(4) .
C2 C3 1.376(4) .
C2 H2A 0.9300 .
N2 C10 1.455(5) .
N2 C9 1.460(4) .
N2 C7 1.469(5) .
N2 C8 1.484(5) .
C3 C4 1.390(4) .
C3 H3A 0.9300 .
C4 C5 1.384(4) .
C5 C6 1.374(4) .
C5 H5A 0.9300 .
C6 H6A 0.9300 .
C7 H7A 0.9600 .
C7 H7B 0.9600 .
C7 H7C 0.9600 .
C8 H8A 0.9600 .
C8 H8B 0.9600 .
C8 H8C 0.9600 .
C9 H9A 0.9600 .
C9 H9B 0.9600 .
C9 H9C 0.9600 .
C10 H10A 0.9600 .
C10 H10B 0.9600 .
C10 H10C 0.9600 .

loop_
_geom_torsion_atom_site_label_1
_geom_torsion_atom_site_label_2
_geom_torsion_atom_site_label_3
_geom_torsion_atom_site_label_4
_geom_torsion
_geom_torsion_site_symmetry_1
_geom_torsion_site_symmetry_2
_geom_torsion_site_symmetry_3
_geom_torsion_site_symmetry_4
O2 S1 C1 C2 -73.1(3) . . . .
O3 S1 C1 C2 47.1(3) . . . .
O1 S1 C1 C2 167.2(2) . . . .
O2 S1 C1 C6 103.5(3) . . . .
O3 S1 C1 C6 -136.3(3) . . . .
O1 S1 C1 C6 -16.2(3) . . . .
C6 C1 C2 C3 -1.8(4) . . . .
S1 C1 C2 C3 174.9(2) . . . .
C1 C2 C3 C4 0.3(4) . . . .
C2 C3 C4 N1 -176.5(3) . . . .
C2 C3 C4 C5 1.5(4) . . . .
N1 C4 C5 C6 176.3(3) . . . .
C3 C4 C5 C6 -1.7(4) . . . .
C4 C5 C6 C1 0.2(5) . . . .
C2 C1 C6 C5 1.5(4) . . . .
S1 C1 C6 C5 -175.1(2) . . . .

loop_
_publcif_info_datablock.id
_publcif_info_datablock.publ_exptl
_publcif_info_datablock.publ_geom
_publcif_info_datablock.structure
{f4654e88-f690-4000-961f-152011dc9fce} ? ? ?
{7cef8761-c893-4d3e-a708-400d2c7099ad} y y y

loop_
_publcif_info_exptl_table_extra_item
sin_theta_over_lambda_max
